data_4512726
loop_
_publ_author_name
'Deng, Mingli'
'Yang, Pan'
'Liu, Xiaofeng'
'Xia, Bing'
'Chen, Zhenxia'
'Ling, Yun'
'Weng, Linhong'
'Zhou, Yaming'
'Sun, Jinyu'

_publ_section_title
;
 End-End Connection Pattern of Trinuclear-Triangular Copper Cluster for
 Construction of Two Metal--Organic Frameworks: Syntheses, Structures,
 Magnetic and Gas Adsorption Properties
;
_journal_issue 3
_journal_name_full 'Crystal Growth &amp; Design'
_journal_page_first 1526
_journal_paper_doi 10.1021/acs.cgd.5b00018
_journal_volume 15
_journal_year 2015
_chemical_formula_sum 'C39 H61 Cu4.5 N11 O21'
_chemical_formula_weight 1305.91
_chemical_name_systematic
;
 ?
;
_space_group_crystal_system trigonal
_space_group_IT_number 154
_space_group_name_Hall 'P 32 2"'
_space_group_name_H-M_alt 'P 32 2 1'
_symmetry_space_group_name_Hall 'P 32 2"'
_symmetry_space_group_name_H-M 'P 32 2 1'
_atom_sites_solution_hydrogens mixed
_audit_creation_method SHELXL-2013
_cell_angle_alpha 90
_cell_angle_beta 90
_cell_angle_gamma 120
_cell_formula_units_Z 6
_cell_length_a 22.741(2)
_cell_length_b 22.741(2)
_cell_length_c 30.380(3)
_cell_measurement_reflns_used 9245
_cell_measurement_temperature 173(2)
_cell_measurement_theta_max 24.4
_cell_measurement_theta_min 2.17
_cell_volume 13606(2)
_computing_cell_refinement 'Bruker SAINT'
_computing_data_collection 'Bruker APEX2'
_computing_data_reduction 'Bruker SAINT'
_computing_molecular_graphics 'Bruker SHELXTL'
_computing_publication_material 'Bruker SHELXTL'
_computing_structure_refinement 'SHELXL-2013 (Sheldrick, 2013)'
_computing_structure_solution 'SHELXS-97 (Sheldrick, 2008)'
_diffrn_ambient_temperature 173(2)
_diffrn_measured_fraction_theta_full 0.990
_diffrn_measured_fraction_theta_max 1.000
_diffrn_measurement_device_type 'Bruker APEX-II CCD'
_diffrn_measurement_method '\f and \w scans'
_diffrn_radiation_type MoK\a
_diffrn_radiation_wavelength 0.71073
_diffrn_reflns_av_R_equivalents 0.1337
_diffrn_reflns_av_unetI/netI 0.0860
_diffrn_reflns_Laue_measured_fraction_full 0.990
_diffrn_reflns_Laue_measured_fraction_max 1.000
_diffrn_reflns_limit_h_max 27
_diffrn_reflns_limit_h_min -23
_diffrn_reflns_limit_k_max 27
_diffrn_reflns_limit_k_min -27
_diffrn_reflns_limit_l_max 36
_diffrn_reflns_limit_l_min -36
_diffrn_reflns_number 85202
_diffrn_reflns_point_group_measured_fraction_full 0.990
_diffrn_reflns_point_group_measured_fraction_max 1.000
_diffrn_reflns_theta_full 25.242
_diffrn_reflns_theta_max 25.149
_diffrn_reflns_theta_min 1.034
_exptl_absorpt_coefficient_mu 1.089
_exptl_absorpt_correction_T_max 0.822
_exptl_absorpt_correction_T_min 0.753
_exptl_absorpt_correction_type multi-scan
_exptl_absorpt_process_details SADABS
_exptl_crystal_colour blue
_exptl_crystal_density_diffrn 0.956
_exptl_crystal_description block
_exptl_crystal_F_000 4023
_exptl_crystal_size_max 0.220
_exptl_crystal_size_mid 0.180
_exptl_crystal_size_min 0.160
_refine_diff_density_max 1.231
_refine_diff_density_min -1.180
_refine_diff_density_rms 0.276
_refine_ls_abs_structure_details
;
 Flack x determined using 4739 quotients [(I+)-(I-)]/[(I+)+(I-)]
 (Parsons and Flack (2004), Acta Cryst. A60, s61).
;
_refine_ls_abs_structure_Flack 0.488(9)
_refine_ls_extinction_method none
_refine_ls_goodness_of_fit_ref 1.093
_refine_ls_hydrogen_treatment constr
_refine_ls_matrix_type full
_refine_ls_number_parameters 700
_refine_ls_number_reflns 16284
_refine_ls_number_restraints 73
_refine_ls_restrained_S_all 1.094
_refine_ls_R_factor_all 0.1307
_refine_ls_R_factor_gt 0.1025
_refine_ls_shift/su_max 0.017
_refine_ls_shift/su_mean 0.001
_refine_ls_structure_factor_coef Fsqd
_refine_ls_weighting_details
;
 w=1/[\s^2^(Fo^2^)+(0.1716P)^2^+68.0038P]
 where P=(Fo^2^+2Fc^2^)/3
;
_refine_ls_weighting_scheme calc
_refine_ls_wR_factor_gt 0.2798
_refine_ls_wR_factor_ref 0.3073
_reflns_Friedel_coverage 0.850
_reflns_Friedel_fraction_full 0.990
_reflns_Friedel_fraction_max 1.000
_reflns_number_gt 12583
_reflns_number_total 16284
_reflns_threshold_expression 'I > 2\s(I)'
_cod_data_source_file MAC-8.cif
_cod_data_source_block MAC-8
_cod_depositor_comments
;
The following automatic conversions were performed:

'_diffrn_ambient_temperature' value '173 (2)' was changed to '173(2)'
- the value was reformatted.

Automatic conversion script
Id: cif_fix_values 3008 2015-01-20 13:52:24Z robertas 

 Adding full bibliography for 4512725--4512726.cif.
;
_cod_original_cell_volume 13606(3)
_cod_original_formula_sum 'C39 H61 Cu4.50 N11 O21'
_cod_database_code 4512726
_shelx_space_group_comment
;
The symmetry employed for this shelxl refinement is uniquely defined
by the following loop, which should always be used as a source of
symmetry information in preference to the above space-group names.
They are only intended as comments.
;
_shelx_estimated_absorpt_t_min 0.796
_shelx_estimated_absorpt_t_max 0.845
_shelxl_version_number 2013-2

loop_
_space_group_symop_operation_xyz
'x, y, z'
'-y, x-y, z+2/3'
'-x+y, -x, z+1/3'
'y, x, -z'
'-x, -x+y, -z+2/3'
'x-y, -y, -z+1/3'

loop_
_atom_site_label
_atom_site_type_symbol
_atom_site_fract_x
_atom_site_fract_y
_atom_site_fract_z
_atom_site_U_iso_or_equiv
_atom_site_adp_type
_atom_site_occupancy
_atom_site_site_symmetry_order
_atom_site_calc_flag
_atom_site_refinement_flags_posn
_atom_site_refinement_flags_adp
_atom_site_refinement_flags_occupancy
_atom_site_disorder_assembly
_atom_site_disorder_group
Cu3 Cu 0.8263(6) 0.2940(4) 0.1194(4) 0.0268(19) Uani 0.75(9) 1 d . . P A 1
Cu3' Cu 0.8287(14) 0.2895(17) 0.136(4) 0.052(15) Uani 0.25(9) 1 d . . P A 2
Cu1 Cu 0.81998(9) 0.43126(9) 0.13015(6) 0.0306(4) Uani 1 1 d . . . . .
Cu2 Cu 0.67635(8) 0.27839(8) 0.13264(5) 0.0267(4) Uani 1 1 d . . . . .
Cu4 Cu 1.10599(8) 0.51049(9) 0.17683(5) 0.0295(4) Uani 1 1 d . . . . .
Cu5 Cu 0.63663(12) 0.0000 0.1667 0.0387(6) Uani 1 2 d S T P . .
N1 N 0.7308(6) 0.4254(6) 0.1293(4) 0.028(3) Uani 1 1 d . . . . .
N2 N 0.6733(6) 0.3649(6) 0.1318(4) 0.028(3) Uani 1 1 d . . . . .
N3 N 0.6444(7) 0.4433(6) 0.1377(4) 0.032(3) Uani 1 1 d . . . . .
N4 N 0.6853(5) 0.1954(6) 0.1342(4) 0.026(2) Uani 1 1 d . . . . .
N5 N 0.7492(7) 0.2033(6) 0.1327(5) 0.038(3) Uani 1 1 d . . . . .
N6 N 0.6782(7) 0.0975(6) 0.1483(5) 0.037(3) Uani 1 1 d . . . . .
N7 N 0.9108(6) 0.3772(6) 0.1363(5) 0.035(3) Uani 1 1 d . . . . .
N8 N 0.9084(6) 0.4358(5) 0.1366(4) 0.029(3) Uani 1 1 d . . . . .
N9 N 1.0110(5) 0.4617(6) 0.1569(4) 0.028(2) Uani 1 1 d . . . . .
O1 O 0.7755(4) 0.3335(4) 0.1498(3) 0.028(2) Uani 1 1 d . . . . .
H1 H 0.7795 0.3321 0.1783 0.043 Uiso 1 1 d R U . A .
O2 O 0.8588(6) 0.5136(6) 0.0950(4) 0.042(3) Uani 1 1 d . . . . .
O3 O 0.8573(11) 0.4580(8) 0.0362(5) 0.093(6) Uani 1 1 d . . . . .
O4 O 0.9767(8) 0.6827(15) -0.1098(6) 0.137(11) Uani 1 1 d . . . . .
O5 O 0.9713(10) 0.5856(18) -0.1002(5) 0.125(12) Uani 1 1 d . . . . .
O6 O 0.5954(5) 0.2328(5) 0.0959(3) 0.032(2) Uani 1 1 d . . . . .
O7 O 0.6680(6) 0.2605(8) 0.0411(4) 0.068(4) Uani 1 1 d . . . . .
O8 O 0.4767(5) 0.1308(5) -0.1241(3) 0.036(2) Uani 1 1 d . . . . .
O9 O 0.5781(7) 0.1490(7) -0.1040(4) 0.051(3) Uani 1 1 d . . . . .
C1 C 0.7599(9) 0.5481(8) 0.1323(7) 0.052(5) Uani 1 1 d . . . . .
H1A H 0.8016 0.5594 0.1470 0.078 Uiso 1 1 calc R U . . .
H1B H 0.7386 0.5700 0.1469 0.078 Uiso 1 1 calc R U . . .
H1C H 0.7692 0.5630 0.1023 0.078 Uiso 1 1 calc R U . . .
C2 C 0.7134(8) 0.4726(8) 0.1335(5) 0.036(4) Uani 1 1 d . . . . .
C3 C 0.6216(6) 0.3772(7) 0.1356(4) 0.025(3) Uani 1 1 d . . . . .
C4 C 0.5465(8) 0.3217(9) 0.1407(7) 0.050(4) Uani 1 1 d . . . . .
H4A H 0.5231 0.3389 0.1580 0.075 Uiso 1 1 calc R U . . .
H4B H 0.5439 0.2829 0.1552 0.075 Uiso 1 1 calc R U . . .
H4C H 0.5258 0.3086 0.1122 0.075 Uiso 1 1 calc R U . . .
C5 C 0.5688(9) 0.1020(8) 0.1537(10) 0.072(7) Uani 1 1 d . . . . .
H5A H 0.5588 0.1367 0.1622 0.108 Uiso 1 1 calc R U . . .
H5B H 0.5553 0.0688 0.1767 0.108 Uiso 1 1 calc R U . . .
H5C H 0.5443 0.0804 0.1272 0.108 Uiso 1 1 calc R U . . .
C6 C 0.6430(8) 0.1329(8) 0.1456(5) 0.041(4) Uani 1 1 d . . . . .
C7 C 0.7419(7) 0.1416(8) 0.1411(5) 0.032(3) Uani 1 1 d . . . . .
C8 C 0.7978(10) 0.1267(9) 0.1421(6) 0.049(4) Uani 1 1 d . . . . .
H8A H 0.7877 0.0914 0.1632 0.074 Uiso 1 1 calc R U . . .
H8B H 0.8391 0.1669 0.1503 0.074 Uiso 1 1 calc R U . . .
H8C H 0.8030 0.1120 0.1135 0.074 Uiso 1 1 calc R U . . .
C9 C 0.9967(9) 0.3433(9) 0.1556(7) 0.048(4) Uani 1 1 d . . . . .
H9A H 0.9583 0.2981 0.1567 0.072 Uiso 1 1 calc R U . . .
H9B H 1.0216 0.3531 0.1827 0.072 Uiso 1 1 calc R U . . .
H9C H 1.0256 0.3467 0.1315 0.072 Uiso 1 1 calc R U . . .
C10 C 0.9723(8) 0.3936(8) 0.1491(5) 0.036(4) Uani 1 1 d . . . . .
C11 C 0.9692(7) 0.4848(7) 0.1479(4) 0.025(3) Uani 1 1 d . . . . .
C12 C 0.9902(9) 0.5586(8) 0.1516(6) 0.043(4) Uani 1 1 d . . . . .
H12A H 0.9519 0.5628 0.1604 0.065 Uiso 1 1 calc R U . . .
H12B H 1.0066 0.5803 0.1236 0.065 Uiso 1 1 calc R U . . .
H12C H 1.0255 0.5799 0.1732 0.065 Uiso 1 1 calc R U . . .
C13 C 0.8709(10) 0.5099(9) 0.0549(6) 0.048(4) Uani 1 1 d . . . . .
C14 C 0.9019(11) 0.5754(10) 0.0298(6) 0.054(5) Uani 1 1 d . . . . .
C15 C 0.9161(14) 0.6352(10) 0.0503(7) 0.075(7) Uani 1 1 d . . . . .
H15 H 0.9079 0.6354 0.0803 0.090 Uiso 1 1 calc R U . . .
C16 C 0.943(2) 0.6956(14) 0.0261(12) 0.122(13) Uani 1 1 d . . . . .
H16 H 0.9491 0.7352 0.0393 0.146 Uiso 1 1 calc R U . . .
C17 C 0.9604(14) 0.6959(15) -0.0184(9) 0.091(9) Uani 1 1 d . . . . .
H17 H 0.9800 0.7358 -0.0347 0.109 Uiso 1 1 calc R U . . .
C18 C 0.9477(10) 0.6353(13) -0.0373(7) 0.063(6) Uani 1 1 d . . . . .
C19 C 0.9198(9) 0.5772(11) -0.0148(6) 0.054(5) Uani 1 1 d . . . . .
H19 H 0.9119 0.5375 -0.0286 0.065 Uiso 1 1 calc R U . . .
C20 C 0.9644(11) 0.628(2) -0.0873(8) 0.106(14) Uani 1 1 d . . . . .
C21 C 0.6090(8) 0.2350(8) 0.0548(5) 0.036(4) Uani 1 1 d . . . . .
C22 C 0.5492(8) 0.2041(8) 0.0227(5) 0.041(4) Uani 1 1 d . . . . .
C23 C 0.4868(9) 0.1907(12) 0.0353(6) 0.059(5) Uani 1 1 d . . . . .
H23 H 0.4801 0.2010 0.0639 0.071 Uiso 1 1 calc R U . . .
C24 C 0.4325(11) 0.1616(13) 0.0060(6) 0.067(5) Uani 1 1 d . . . . .
H24 H 0.3888 0.1500 0.0148 0.080 Uiso 1 1 calc R U . . .
C25 C 0.4465(10) 0.1505(12) -0.0376(6) 0.061(6) Uani 1 1 d . . . . .
H25 H 0.4119 0.1339 -0.0584 0.074 Uiso 1 1 calc R U . . .
C26 C 0.5102(8) 0.1636(8) -0.0500(5) 0.039(4) Uani 1 1 d . . . . .
C27 C 0.5619(8) 0.1930(8) -0.0200(5) 0.037(4) Uani 1 1 d . . . . .
H27 H 0.6060 0.2055 -0.0285 0.044 Uiso 1 1 calc R U . . .
C28 C 0.5242(9) 0.1471(7) -0.0956(5) 0.037(3) Uani 1 1 d . . . . .
C29 C 1.0532(8) 0.4989(10) 0.2579(5) 0.043(4) Uani 1 1 d . . . . .
C30 C 1.0258(11) 0.5192(10) 0.2973(5) 0.053(5) Uani 1 1 d . . . . .
C31 C 1.0234(16) 0.5772(12) 0.2956(8) 0.088(9) Uani 1 1 d . . . . .
H31 H 1.0369 0.6033 0.2701 0.106 Uiso 1 1 calc R U . . .
C32 C 1.0000 0.5991(15) 0.3333 0.086(12) Uani 1 2 d S T P . .
H32 H 1.0000 0.6400 0.3333 0.103 Uiso 1 2 calc R U P . .
C33 C 1.0000 0.4760(12) 0.3333 0.046(6) Uani 1 2 d S T P . .
H33 H 1.0000 0.4351 0.3333 0.056 Uiso 1 2 calc R U P . .
C34 C 0.5983(19) 0.2698(17) 0.2195(10) 0.17(2) Uani 1 1 d D . . . .
H34 H 0.5980 0.3093 0.2119 0.200 Uiso 1 1 calc R U . . .
C35 C 0.542(3) 0.1578(17) 0.2633(12) 0.18(2) Uani 1 1 d D . . . .
H35A H 0.5769 0.1510 0.2508 0.266 Uiso 1 1 calc R U . . .
H35B H 0.4989 0.1258 0.2507 0.266 Uiso 1 1 calc R U . . .
H35C H 0.5404 0.1511 0.2945 0.266 Uiso 1 1 calc R U . . .
C36 C 0.508(2) 0.245(2) 0.2727(10) 0.142(16) Uani 1 1 d D . . . .
H36A H 0.5183 0.2894 0.2621 0.214 Uiso 1 1 d R U . . .
H36B H 0.5107 0.2462 0.3042 0.214 Uiso 1 1 d R U . . .
H36C H 0.4624 0.2124 0.2638 0.214 Uiso 1 1 d R U . . .
C37 C 0.801(2) 0.487(3) 0.2371(15) 0.19(2) Uani 1 1 d D . . . .
H37A H 0.7891 0.5178 0.2245 0.282 Uiso 1 1 d R U . . .
H37B H 0.8277 0.5063 0.2633 0.282 Uiso 1 1 d R U . . .
H37C H 0.7609 0.4451 0.2445 0.282 Uiso 1 1 d R U . . .
C38 C 0.8684(15) 0.3378(16) 0.2419(9) 0.125(13) Uani 1 1 d D U . . .
H38 H 0.9137 0.3693 0.2476 0.150 Uiso 1 1 calc R U . . .
C39 C 0.899(3) 0.248(4) 0.2539(19) 0.39(6) Uani 1 1 d D U . . .
H39A H 0.8806 0.2011 0.2456 0.582 Uiso 1 1 d R U . . .
H39B H 0.9118 0.2532 0.2845 0.582 Uiso 1 1 d R U . . .
H39C H 0.9385 0.2757 0.2363 0.582 Uiso 1 1 d R U . . .
C40 C 0.7773(19) 0.2133(18) 0.2399(12) 0.21(3) Uani 1 1 d D U . . .
H40A H 0.7477 0.2271 0.2530 0.315 Uiso 1 1 calc R U . . .
H40B H 0.7712 0.1730 0.2543 0.315 Uiso 1 1 calc R U . . .
H40C H 0.7668 0.2041 0.2092 0.315 Uiso 1 1 calc R U . . .
N10 N 0.5564(10) 0.2266(11) 0.2539(6) 0.092(7) Uani 1 1 d D . . . .
N11 N 0.8472(17) 0.2671(14) 0.2449(10) 0.159(14) Uani 1 1 d D U . . .
O10 O 1.0800(5) 0.5460(6) 0.2280(3) 0.045(3) Uani 1 1 d . . . . .
O11 O 1.0472(7) 0.4423(7) 0.2554(4) 0.056(3) Uani 1 1 d . . . . .
O12 O 0.6333(8) 0.2531(7) 0.2010(4) 0.061(4) Uani 1 1 d D . . . .
O13 O 0.8398(8) 0.4758(7) 0.2036(4) 0.067(4) Uani 1 1 d D . . . .
H13 H 0.8458 0.4396 0.2059 0.100 Uiso 1 1 d R U . . .
O14 O 0.8001(6) 0.3270(6) 0.0576(4) 0.050(3) Uani 1 1 d . . . . .
O15 O 0.8757(6) 0.2573(6) 0.0869(4) 0.050(3) Uani 1 1 d . . . . .
O16 O 0.8304(12) 0.3585(12) 0.2324(6) 0.106(6) Uani 1 1 d D U . . .
O17 O 0.781(2) 0.328(4) 0.3480(9) 0.43(5) Uani 1 1 d . U . . .
O18 O 0.368(3) 0.218(4) 0.3539(17) 0.34(3) Uani 1 1 d . U . . .
O19 O 0.409(2) 0.289(2) 0.320(2) 0.28(3) Uani 1 1 d . U . . .
O20 O 0.951(3) 0.806(3) 0.8956(17) 0.31(3) Uani 1 1 d . U . . .
O21 O 0.423(3) 0.0058(17) 0.329(2) 0.45(5) Uani 1 1 d . U . . .

loop_
_atom_site_aniso_label
_atom_site_aniso_U_11
_atom_site_aniso_U_22
_atom_site_aniso_U_33
_atom_site_aniso_U_23
_atom_site_aniso_U_13
_atom_site_aniso_U_12
Cu3 0.021(2) 0.0249(18) 0.035(4) -0.0025(19) 0.0011(19) 0.0119(13)
Cu3' 0.026(6) 0.018(6) 0.11(4) -0.020(13) -0.023(12) 0.011(5)
Cu1 0.0236(9) 0.0330(10) 0.0363(10) 0.0073(8) 0.0051(7) 0.0150(8)
Cu2 0.0255(8) 0.0235(8) 0.0317(8) -0.0049(7) -0.0025(7) 0.0128(7)
Cu4 0.0204(8) 0.0360(10) 0.0239(8) 0.0040(7) 0.0019(6) 0.0080(7)
Cu5 0.0377(11) 0.0232(13) 0.0502(16) 0.0012(11) 0.0006(6) 0.0116(6)
N1 0.038(7) 0.034(6) 0.021(6) 0.002(5) 0.006(5) 0.025(6)
N2 0.023(6) 0.024(6) 0.034(6) 0.000(5) 0.004(5) 0.010(5)
N3 0.042(7) 0.037(7) 0.028(6) -0.003(5) -0.002(5) 0.028(6)
N4 0.021(5) 0.026(6) 0.027(6) -0.008(5) -0.002(4) 0.009(5)
N5 0.040(7) 0.022(6) 0.046(8) -0.002(5) 0.000(6) 0.010(5)
N6 0.039(7) 0.022(6) 0.048(8) -0.007(6) -0.011(6) 0.012(6)
N7 0.021(6) 0.033(7) 0.053(8) 0.007(6) 0.004(6) 0.015(5)
N8 0.034(7) 0.019(5) 0.040(7) -0.005(5) -0.004(5) 0.017(5)
N9 0.018(5) 0.023(6) 0.035(6) 0.004(5) 0.000(5) 0.004(5)
O1 0.023(4) 0.011(4) 0.046(5) -0.011(4) -0.004(4) 0.004(4)
O2 0.040(6) 0.061(7) 0.033(6) 0.022(5) 0.017(5) 0.031(6)
O3 0.156(18) 0.048(9) 0.055(9) 0.004(7) 0.009(10) 0.035(10)
O4 0.037(8) 0.23(3) 0.071(11) 0.073(15) -0.002(8) 0.010(12)
O5 0.056(11) 0.28(4) 0.027(8) -0.013(13) 0.006(7) 0.079(17)
O6 0.028(5) 0.031(5) 0.037(6) -0.007(4) -0.010(4) 0.016(4)
O7 0.037(7) 0.117(13) 0.032(6) -0.018(7) -0.013(5) 0.025(8)
O8 0.040(6) 0.036(6) 0.022(5) -0.005(4) -0.007(4) 0.012(5)
O9 0.062(8) 0.067(8) 0.025(6) -0.009(5) -0.006(5) 0.033(7)
C1 0.045(10) 0.020(8) 0.076(13) 0.011(8) 0.035(9) 0.006(7)
C2 0.028(8) 0.038(9) 0.039(9) 0.009(7) -0.012(6) 0.015(7)
C3 0.011(6) 0.036(8) 0.027(7) -0.005(6) -0.004(5) 0.011(6)
C4 0.031(9) 0.050(10) 0.072(12) -0.011(9) 0.007(8) 0.022(8)
C5 0.033(9) 0.016(8) 0.17(2) 0.004(11) -0.008(12) 0.012(7)
C6 0.036(9) 0.025(8) 0.043(9) 0.016(7) 0.002(7) 0.001(7)
C7 0.025(7) 0.036(8) 0.034(8) -0.002(6) -0.004(6) 0.014(7)
C8 0.059(11) 0.043(10) 0.062(11) -0.002(8) 0.004(9) 0.036(9)
C9 0.035(9) 0.042(9) 0.072(13) 0.000(9) -0.006(8) 0.023(8)
C10 0.031(8) 0.034(8) 0.039(9) 0.005(7) 0.013(7) 0.014(7)
C11 0.019(7) 0.022(7) 0.028(7) -0.001(5) 0.004(5) 0.006(5)
C12 0.049(10) 0.024(8) 0.053(10) 0.002(7) -0.004(8) 0.015(7)
C13 0.055(11) 0.039(10) 0.041(10) 0.005(8) 0.002(8) 0.017(8)
C14 0.072(13) 0.048(10) 0.038(9) 0.021(8) 0.027(9) 0.028(10)
C15 0.13(2) 0.049(12) 0.052(12) 0.018(9) 0.042(13) 0.050(13)
C16 0.17(3) 0.054(15) 0.12(3) 0.033(16) 0.07(2) 0.044(19)
C17 0.091(19) 0.090(19) 0.067(15) 0.045(15) 0.033(14) 0.026(15)
C18 0.045(11) 0.079(15) 0.052(12) 0.027(11) 0.021(9) 0.022(10)
C19 0.046(10) 0.074(13) 0.039(10) 0.008(9) 0.015(8) 0.027(10)
C20 0.031(11) 0.22(4) 0.035(13) 0.07(2) 0.028(10) 0.038(18)
C21 0.043(9) 0.039(8) 0.021(7) -0.006(6) -0.007(6) 0.017(7)
C22 0.039(9) 0.039(8) 0.040(8) -0.010(7) -0.010(7) 0.016(7)
C23 0.046(10) 0.098(16) 0.034(9) -0.031(10) -0.011(7) 0.037(11)
C24 0.055(11) 0.096(17) 0.053(11) -0.010(11) -0.005(9) 0.040(12)
C25 0.057(11) 0.096(16) 0.036(9) -0.031(10) -0.026(8) 0.042(11)
C26 0.043(9) 0.043(9) 0.026(8) -0.005(6) -0.007(7) 0.017(7)
C27 0.041(9) 0.040(8) 0.020(7) -0.001(6) -0.004(6) 0.012(7)
C28 0.047(10) 0.027(7) 0.029(7) -0.010(6) -0.004(7) 0.012(7)
C29 0.036(9) 0.068(12) 0.026(8) 0.009(8) 0.010(7) 0.027(8)
C30 0.075(13) 0.060(12) 0.027(8) 0.010(8) 0.021(9) 0.035(10)
C31 0.15(3) 0.069(15) 0.055(13) 0.029(11) 0.056(15) 0.057(17)
C32 0.15(3) 0.087(15) 0.044(16) 0.029(10) 0.06(2) 0.074(17)
C33 0.039(13) 0.053(11) 0.042(13) 0.003(5) 0.006(10) 0.020(6)
C34 0.29(7) 0.10(3) 0.064(19) 0.016(18) 0.03(3) 0.07(4)
C35 0.27(6) 0.13(3) 0.12(3) 0.06(3) -0.03(3) 0.10(4)
C36 0.22(5) 0.14(3) 0.069(19) 0.01(2) 0.03(3) 0.09(3)
C37 0.16(4) 0.24(6) 0.21(5) -0.04(5) 0.02(4) 0.13(4)
C38 0.09(2) 0.20(4) 0.11(2) 0.01(2) 0.006(18) 0.09(2)
C39 0.41(10) 0.47(11) 0.28(8) 0.18(7) -0.11(7) 0.22(8)
C40 0.28(6) 0.09(2) 0.08(2) 0.018(19) -0.02(3) -0.04(3)
N10 0.080(14) 0.116(18) 0.053(10) 0.011(12) 0.006(10) 0.030(13)
N11 0.17(3) 0.11(2) 0.21(3) 0.07(2) -0.02(3) 0.09(2)
O10 0.030(6) 0.058(7) 0.028(5) -0.002(5) 0.013(5) 0.007(5)
O11 0.083(10) 0.063(8) 0.041(7) 0.015(6) 0.022(7) 0.051(8)
O12 0.091(10) 0.064(9) 0.036(7) 0.010(6) 0.022(7) 0.045(8)
O13 0.076(10) 0.063(9) 0.047(7) -0.011(7) 0.013(7) 0.024(8)
O14 0.041(6) 0.057(8) 0.044(6) 0.007(6) -0.006(5) 0.018(6)
O15 0.032(6) 0.051(7) 0.068(8) -0.016(6) 0.007(5) 0.021(6)
O16 0.145(18) 0.134(17) 0.060(10) 0.002(11) -0.018(11) 0.086(16)
O17 0.25(4) 0.55(8) 0.070(17) -0.05(3) 0.02(2) -0.12(5)
O18 0.40(7) 0.60(9) 0.23(5) -0.10(5) 0.01(4) 0.42(7)
O19 0.19(3) 0.22(4) 0.43(7) 0.05(4) 0.19(4) 0.11(3)
O20 0.46(7) 0.36(6) 0.26(5) -0.16(4) -0.21(5) 0.30(6)
O21 0.40(6) 0.12(2) 0.49(7) 0.19(3) -0.27(5) -0.13(3)

loop_
_atom_type_symbol
_atom_type_description
_atom_type_scat_dispersion_real
_atom_type_scat_dispersion_imag
_atom_type_scat_source
C C 0.0033 0.0016 'International Tables Vol C Tables 4.2.6.8 and 6.1.1.4'
H H 0.0000 0.0000 'International Tables Vol C Tables 4.2.6.8 and 6.1.1.4'
Cu Cu 0.3201 1.2651 'International Tables Vol C Tables 4.2.6.8 and 6.1.1.4'
N N 0.0061 0.0033 'International Tables Vol C Tables 4.2.6.8 and 6.1.1.4'
O O 0.0106 0.0060 'International Tables Vol C Tables 4.2.6.8 and 6.1.1.4'

loop_
_geom_angle_atom_site_label_1
_geom_angle_atom_site_label_2
_geom_angle_atom_site_label_3
_geom_angle
_geom_angle_site_symmetry_1
_geom_angle_site_symmetry_3
O15 Cu3 N5 93.2(6) . .
O15 Cu3 N7 92.7(7) . .
N5 Cu3 N7 151.8(9) . .
O15 Cu3 O1 177.2(10) . .
N5 Cu3 O1 88.0(5) . .
N7 Cu3 O1 87.4(5) . .
O15 Cu3 O14 91.4(6) . .
N5 Cu3 O14 106.2(8) . .
N7 Cu3 O14 101.2(6) . .
O1 Cu3 O14 85.8(7) . .
N5 Cu3' N7 178(7) . .
N5 Cu3' O1 91.5(16) . .
N7 Cu3' O1 89.7(10) . .
N5 Cu3' O15 90(2) . .
N7 Cu3' O15 88(3) . .
O1 Cu3' O15 149(7) . .
O2 Cu1 N1 90.9(5) . .
O2 Cu1 N8 92.5(5) . .
N1 Cu1 N8 174.9(5) . .
O2 Cu1 O1 163.8(5) . .
N1 Cu1 O1 89.9(4) . .
N8 Cu1 O1 87.9(4) . .
O2 Cu1 O13 101.9(5) . .
N1 Cu1 O13 90.6(5) . .
N8 Cu1 O13 85.0(5) . .
O1 Cu1 O13 94.3(5) . .
O6 Cu2 N4 91.6(4) . .
O6 Cu2 N2 91.6(4) . .
N4 Cu2 N2 176.6(4) . .
O6 Cu2 O1 160.0(4) . .
N4 Cu2 O1 88.3(4) . .
N2 Cu2 O1 88.3(4) . .
O6 Cu2 O12 102.6(5) . .
N4 Cu2 O12 88.5(5) . .
N2 Cu2 O12 92.2(5) . .
O1 Cu2 O12 97.4(5) . .
N3 Cu4 N9 177.9(5) 6_665 .
N3 Cu4 O10 91.6(5) 6_665 .
N9 Cu4 O10 90.3(5) . .
N3 Cu4 O8 89.5(5) 6_665 4_655
N9 Cu4 O8 88.7(5) . 4_655
O10 Cu4 O8 177.8(5) . 4_655
N6 Cu5 N6 170.6(8) 6 .
N6 Cu5 O4 93.9(5) 6 4_545
N6 Cu5 O4 91.7(6) . 4_545
N6 Cu5 O4 91.7(6) 6 3_665
N6 Cu5 O4 93.9(5) . 3_665
O4 Cu5 O4 107.5(13) 4_545 3_665
N6 Cu5 O5 87.7(6) 6 3_665
N6 Cu5 O5 88.8(6) . 3_665
O4 Cu5 O5 165.4(11) 4_545 3_665
O4 Cu5 O5 58.0(10) 3_665 3_665
N6 Cu5 O5 88.8(7) 6 4_545
N6 Cu5 O5 87.7(6) . 4_545
O4 Cu5 O5 58.0(10) 4_545 4_545
O4 Cu5 O5 165.4(11) 3_665 4_545
O5 Cu5 O5 136.6(16) 3_665 4_545
N6 Cu5 C20 90.4(7) 6 4_545
N6 Cu5 C20 90.4(7) . 4_545
O4 Cu5 C20 31.7(13) 4_545 4_545
O4 Cu5 C20 139.1(13) 3_665 4_545
O5 Cu5 C20 162.9(15) 3_665 4_545
O5 Cu5 C20 26.3(12) 4_545 4_545
N6 Cu5 C20 90.4(7) 6 3_665
N6 Cu5 C20 90.4(7) . 3_665
O4 Cu5 C20 139.1(13) 4_545 3_665
O4 Cu5 C20 31.7(13) 3_665 3_665
O5 Cu5 C20 26.3(12) 3_665 3_665
O5 Cu5 C20 162.9(15) 4_545 3_665
C20 Cu5 C20 171(2) 4_545 3_665
C2 N1 N2 107.1(12) . .
C2 N1 Cu1 131.4(10) . .
N2 N1 Cu1 120.7(9) . .
N1 N2 C3 107.2(12) . .
N1 N2 Cu2 120.9(9) . .
C3 N2 Cu2 131.9(10) . .
C3 N3 C2 104.5(11) . .
C3 N3 Cu4 128.2(10) . 6_565
C2 N3 Cu4 125.8(10) . 6_565
C6 N4 N5 108.0(13) . .
C6 N4 Cu2 131.9(11) . .
N5 N4 Cu2 118.5(9) . .
C7 N5 N4 106.5(12) . .
C7 N5 Cu3' 129(2) . .
N4 N5 Cu3' 122.3(12) . .
C7 N5 Cu3 135.2(12) . .
N4 N5 Cu3 118.2(10) . .
C7 N6 C6 106.5(12) . .
C7 N6 Cu5 128.7(11) . .
C6 N6 Cu5 124.5(10) . .
C10 N7 N8 106.1(13) . .
C10 N7 Cu3' 130(2) . .
N8 N7 Cu3' 121.3(12) . .
C10 N7 Cu3 137.5(12) . .
N8 N7 Cu3 116.4(10) . .
C11 N8 N7 107.0(12) . .
C11 N8 Cu1 133.0(9) . .
N7 N8 Cu1 119.2(9) . .
C11 N9 C10 103.3(11) . .
C11 N9 Cu4 130.0(9) . .
C10 N9 Cu4 126.7(10) . .
Cu3' O1 Cu1 113(2) . .
Cu3 O1 Cu1 105.9(5) . .
Cu3' O1 Cu2 114.0(12) . .
Cu3 O1 Cu2 108.4(5) . .
Cu1 O1 Cu2 113.2(4) . .
Cu3' O1 H1 95.8 . .
Cu3 O1 H1 110.4 . .
Cu1 O1 H1 109.2 . .
Cu2 O1 H1 109.6 . .
C13 O2 Cu1 118.5(12) . .
C20 O4 Cu5 87(2) . 2_654
C20 O5 Cu5 90(2) . 2_654
C21 O6 Cu2 113.0(9) . .
C28 O8 Cu4 103.8(10) . 4_545
C2 C1 H1A 109.5 . .
C2 C1 H1B 109.5 . .
H1A C1 H1B 109.5 . .
C2 C1 H1C 109.5 . .
H1A C1 H1C 109.5 . .
H1B C1 H1C 109.5 . .
N1 C2 N3 110.4(13) . .
N1 C2 C1 126.9(14) . .
N3 C2 C1 122.7(14) . .
N3 C3 N2 110.7(12) . .
N3 C3 C4 124.7(13) . .
N2 C3 C4 124.3(13) . .
C3 C4 H4A 109.5 . .
C3 C4 H4B 109.5 . .
H4A C4 H4B 109.5 . .
C3 C4 H4C 109.5 . .
H4A C4 H4C 109.5 . .
H4B C4 H4C 109.5 . .
C6 C5 H5A 109.5 . .
C6 C5 H5B 109.5 . .
H5A C5 H5B 109.5 . .
C6 C5 H5C 109.5 . .
H5A C5 H5C 109.5 . .
H5B C5 H5C 109.5 . .
N4 C6 N6 108.7(14) . .
N4 C6 C5 127.2(15) . .
N6 C6 C5 124.1(13) . .
N6 C7 N5 110.1(13) . .
N6 C7 C8 125.1(15) . .
N5 C7 C8 124.8(14) . .
C7 C8 H8A 109.5 . .
C7 C8 H8B 109.5 . .
H8A C8 H8B 109.5 . .
C7 C8 H8C 109.5 . .
H8A C8 H8C 109.5 . .
H8B C8 H8C 109.5 . .
C10 C9 H9A 109.5 . .
C10 C9 H9B 109.5 . .
H9A C9 H9B 109.5 . .
C10 C9 H9C 109.5 . .
H9A C9 H9C 109.5 . .
H9B C9 H9C 109.5 . .
N7 C10 N9 111.4(13) . .
N7 C10 C9 124.4(14) . .
N9 C10 C9 124.2(14) . .
N8 C11 N9 112.1(12) . .
N8 C11 C12 125.4(13) . .
N9 C11 C12 122.5(13) . .
C11 C12 H12A 109.5 . .
C11 C12 H12B 109.5 . .
H12A C12 H12B 109.5 . .
C11 C12 H12C 109.5 . .
H12A C12 H12C 109.5 . .
H12B C12 H12C 109.5 . .
O3 C13 O2 124.3(17) . .
O3 C13 C14 119.8(17) . .
O2 C13 C14 115.9(16) . .
C15 C14 C19 118.9(17) . .
C15 C14 C13 120.7(16) . .
C19 C14 C13 120.3(18) . .
C14 C15 C16 120(2) . .
C14 C15 H15 119.9 . .
C16 C15 H15 119.9 . .
C15 C16 C17 119(3) . .
C15 C16 H16 120.3 . .
C17 C16 H16 120.3 . .
C18 C17 C16 118(2) . .
C18 C17 H17 120.8 . .
C16 C17 H17 120.8 . .
C19 C18 C17 122(2) . .
C19 C18 C20 114(3) . .
C17 C18 C20 124(2) . .
C18 C19 C14 121(2) . .
C18 C19 H19 119.6 . .
C14 C19 H19 119.6 . .
O5 C20 O4 125(3) . .
O5 C20 C18 125(3) . .
O4 C20 C18 110(4) . .
O5 C20 Cu5 63.5(17) . 2_654
O4 C20 Cu5 61.5(15) . 2_654
C18 C20 Cu5 171(3) . 2_654
O7 C21 O6 122.0(14) . .
O7 C21 C22 120.6(13) . .
O6 C21 C22 117.4(14) . .
C23 C22 C27 121.4(15) . .
C23 C22 C21 121.0(14) . .
C27 C22 C21 117.6(15) . .
C22 C23 C24 120.5(16) . .
C22 C23 H23 119.7 . .
C24 C23 H23 119.7 . .
C23 C24 C25 117.3(18) . .
C23 C24 H24 121.4 . .
C25 C24 H24 121.4 . .
C26 C25 C24 121.5(16) . .
C26 C25 H25 119.3 . .
C24 C25 H25 119.3 . .
C27 C26 C25 118.6(15) . .
C27 C26 C28 119.7(15) . .
C25 C26 C28 121.6(14) . .
C26 C27 C22 120.4(16) . .
C26 C27 H27 119.8 . .
C22 C27 H27 119.8 . .
O9 C28 O8 123.3(14) . .
O9 C28 C26 120.6(14) . .
O8 C28 C26 116.1(15) . .
O11 C29 O10 125.6(16) . .
O11 C29 C30 121.2(16) . .
O10 C29 C30 113.1(16) . .
C31 C30 C33 120.9(18) . .
C31 C30 C29 119.3(16) . .
C33 C30 C29 119.7(18) . .
C30 C31 C32 120(2) . .
C30 C31 H31 119.8 . .
C32 C31 H31 119.8 . .
C31 C32 C31 116(3) . 5_765
C31 C32 H32 121.8 . .
C31 C32 H32 121.8 5_765 .
C30 C33 C30 121(3) . 5_765
C30 C33 H33 119.7 . .
C30 C33 H33 119.7 5_765 .
O12 C34 N10 117(3) . .
O12 C34 H34 121.5 . .
N10 C34 H34 121.5 . .
N10 C35 H35A 109.5 . .
N10 C35 H35B 109.5 . .
H35A C35 H35B 109.5 . .
N10 C35 H35C 109.5 . .
H35A C35 H35C 109.5 . .
H35B C35 H35C 109.5 . .
N10 C36 H36A 109.6 . .
N10 C36 H36B 109.4 . .
H36A C36 H36B 109.5 . .
N10 C36 H36C 109.4 . .
H36A C36 H36C 109.5 . .
H36B C36 H36C 109.5 . .
O13 C37 H37A 105.6 . .
O13 C37 H37B 111.8 . .
H37A C37 H37B 109.5 . .
O13 C37 H37C 110.9 . .
H37A C37 H37C 109.5 . .
H37B C37 H37C 109.5 . .
O16 C38 N11 123(3) . .
O16 C38 H38 118.4 . .
N11 C38 H38 118.4 . .
N11 C39 H39A 107.7 . .
N11 C39 H39B 112.0 . .
H39A C39 H39B 109.5 . .
N11 C39 H39C 108.7 . .
H39A C39 H39C 109.5 . .
H39B C39 H39C 109.5 . .
N11 C40 H40A 109.5 . .
N11 C40 H40B 109.5 . .
H40A C40 H40B 109.5 . .
N11 C40 H40C 109.5 . .
H40A C40 H40C 109.5 . .
H40B C40 H40C 109.5 . .
C34 N10 C35 127(3) . .
C34 N10 C36 115(2) . .
C35 N10 C36 116(2) . .
C38 N11 C40 124(3) . .
C38 N11 C39 118(4) . .
C40 N11 C39 118(3) . .
C29 O10 Cu4 109.0(11) . .
C34 O12 Cu2 129.4(17) . .
C37 O13 Cu1 137(2) . .
C37 O13 H13 118.9 . .
Cu1 O13 H13 76.8 . .

loop_
_geom_bond_atom_site_label_1
_geom_bond_atom_site_label_2
_geom_bond_distance
_geom_bond_site_symmetry_2
Cu3 O15 1.968(14) .
Cu3 N5 1.969(14) .
Cu3 N7 1.974(16) .
Cu3 O1 2.006(12) .
Cu3 O14 2.211(19) .
Cu3' N5 1.89(3) .
Cu3' N7 1.93(3) .
Cu3' O1 1.96(3) .
Cu3' O15 2.15(9) .
Cu1 O2 1.942(11) .
Cu1 N1 1.966(12) .
Cu1 N8 1.972(12) .
Cu1 O1 2.019(9) .
Cu1 O13 2.397(13) .
Cu2 O6 1.951(9) .
Cu2 N4 1.999(12) .
Cu2 N2 2.003(12) .
Cu2 O1 2.026(9) .
Cu2 O12 2.244(13) .
Cu4 N3 1.958(11) 6_665
Cu4 N9 1.966(11) .
Cu4 O10 1.975(11) .
Cu4 O8 1.976(10) 4_655
Cu5 N6 2.006(12) 6
Cu5 N6 2.006(12) .
Cu5 O4 2.22(3) 4_545
Cu5 O4 2.22(3) 3_665
Cu5 O5 2.26(2) 3_665
Cu5 O5 2.26(2) 4_545
Cu5 C20 2.52(3) 4_545
Cu5 C20 2.52(3) 3_665
N1 C2 1.32(2) .
N1 N2 1.344(16) .
N2 C3 1.344(18) .
N3 C3 1.324(19) .
N3 C2 1.37(2) .
N3 Cu4 1.958(11) 6_565
N4 C6 1.303(19) .
N4 N5 1.372(18) .
N5 C7 1.35(2) .
N6 C7 1.30(2) .
N6 C6 1.39(2) .
N7 C10 1.31(2) .
N7 N8 1.360(16) .
N8 C11 1.315(18) .
N9 C11 1.326(18) .
N9 C10 1.364(19) .
O1 H1 0.8731 .
O2 C13 1.26(2) .
O3 C13 1.20(2) .
O4 C20 1.33(4) .
O4 Cu5 2.22(3) 2_654
O5 C20 1.12(5) .
O5 Cu5 2.26(2) 2_654
O6 C21 1.282(18) .
O7 C21 1.24(2) .
O8 C28 1.286(19) .
O8 Cu4 1.976(10) 4_545
O9 C28 1.23(2) .
C1 C2 1.50(2) .
C1 H1A 0.9600 .
C1 H1B 0.9600 .
C1 H1C 0.9600 .
C3 C4 1.54(2) .
C4 H4A 0.9600 .
C4 H4B 0.9600 .
C4 H4C 0.9600 .
C5 C6 1.49(2) .
C5 H5A 0.9600 .
C5 H5B 0.9600 .
C5 H5C 0.9600 .
C7 C8 1.47(2) .
C8 H8A 0.9600 .
C8 H8B 0.9600 .
C8 H8C 0.9600 .
C9 C10 1.51(2) .
C9 H9A 0.9600 .
C9 H9B 0.9600 .
C9 H9C 0.9600 .
C11 C12 1.50(2) .
C12 H12A 0.9600 .
C12 H12B 0.9600 .
C12 H12C 0.9600 .
C13 C14 1.50(2) .
C14 C15 1.38(3) .
C14 C19 1.41(2) .
C15 C16 1.40(3) .
C15 H15 0.9300 .
C16 C17 1.41(4) .
C16 H16 0.9300 .
C17 C18 1.38(4) .
C17 H17 0.9300 .
C18 C19 1.33(3) .
C18 C20 1.59(4) .
C19 H19 0.9300 .
C20 Cu5 2.52(3) 2_654
C21 C22 1.53(2) .
C22 C23 1.35(2) .
C22 C27 1.38(2) .
C23 C24 1.39(3) .
C23 H23 0.9300 .
C24 C25 1.42(3) .
C24 H24 0.9300 .
C25 C26 1.38(3) .
C25 H25 0.9300 .
C26 C27 1.37(2) .
C26 C28 1.51(2) .
C27 H27 0.9300 .
C29 O11 1.23(2) .
C29 O10 1.30(2) .
C29 C30 1.52(2) .
C30 C31 1.35(3) .
C30 C33 1.39(2) .
C31 C32 1.45(3) .
C31 H31 0.9300 .
C32 C31 1.45(3) 5_765
C32 H32 0.9300 .
C33 C30 1.39(2) 5_765
C33 H33 0.9300 .
C34 O12 1.18(2) .
C34 N10 1.43(2) .
C34 H34 0.9300 .
C35 N10 1.46(2) .
C35 H35A 0.9600 .
C35 H35B 0.9600 .
C35 H35C 0.9600 .
C36 N10 1.48(2) .
C36 H36A 0.9600 .
C36 H36B 0.9600 .
C36 H36C 0.9600 .
C37 O13 1.45(2) .
C37 H37A 0.9600 .
C37 H37B 0.9601 .
C37 H37C 0.9600 .
C38 O16 1.21(2) .
C38 N11 1.43(2) .
C38 H38 0.9300 .
C39 N11 1.48(3) .
C39 H39A 0.9600 .
C39 H39B 0.9600 .
C39 H39C 0.9600 .
C40 N11 1.45(2) .
C40 H40A 0.9600 .
C40 H40B 0.9600 .
C40 H40C 0.9600 .
O13 H13 0.9024 .
